data_4077327
loop_
_publ_author_name
'Gao, Yuan'
'Jennings, Michael C.'
'Puddephatt, Richard J.'
'Jenkins, Hilary A.'

_publ_section_title
;
 Synthesis and Reactivity of a Diruthenium Diazoalkane Complex
;
_journal_issue 16
_journal_name_full Organometallics
_journal_page_first 3500
_journal_paper_doi 10.1021/om0102293
_journal_volume 20
_journal_year 2001
_chemical_formula_sum 'C62 H54 N2 O5 P4 Ru2'
_chemical_formula_weight 1233.09
_chemical_name_systematic
;
  ?
;
_space_group_IT_number 14
_symmetry_cell_setting monoclinic
_symmetry_space_group_name_Hall '-P 2yn'
_symmetry_space_group_name_H-M 'P 1 21/n 1'
_atom_sites_solution_hydrogens geom
_atom_sites_solution_primary direct
_atom_sites_solution_secondary difmap
_audit_creation_method SHELXL-97
_cell_angle_alpha 90.00
_cell_angle_beta 98.9030(10)
_cell_angle_gamma 90.00
_cell_formula_units_Z 4
_cell_length_a 11.9163(6)
_cell_length_b 22.1179(11)
_cell_length_c 22.3515(11)
_cell_measurement_temperature 213(2)
_cell_volume 5820.1(5)
_computing_cell_refinement 'Bruker SMART'
_computing_data_collection 'Bruker SMART'
_computing_data_reduction 'Bruker SHELXTL'
_computing_molecular_graphics 'Bruker SHELXTL'
_computing_publication_material 'Bruker SHELXTL'
_computing_structure_refinement 'SHELXL-97 (Sheldrick, 1997)'
_computing_structure_solution 'SHELXS-97 (Sheldrick, 1990)'
_diffrn_ambient_temperature 213(2)
_diffrn_measured_fraction_theta_full 0.989
_diffrn_measured_fraction_theta_max 0.989
_diffrn_measurement_device_type 'CCD area detector'
_diffrn_measurement_method 'phi and omega scans'
_diffrn_radiation_monochromator graphite
_diffrn_radiation_source 'fine-focus sealed tube'
_diffrn_radiation_type MoK\a
_diffrn_radiation_wavelength 0.71073
_diffrn_reflns_av_R_equivalents 0.0322
_diffrn_reflns_av_sigmaI/netI 0.0390
_diffrn_reflns_limit_h_max 14
_diffrn_reflns_limit_h_min -14
_diffrn_reflns_limit_k_max 27
_diffrn_reflns_limit_k_min -27
_diffrn_reflns_limit_l_max 28
_diffrn_reflns_limit_l_min -12
_diffrn_reflns_number 33304
_diffrn_reflns_theta_full 26.50
_diffrn_reflns_theta_max 26.50
_diffrn_reflns_theta_min 1.83
_exptl_absorpt_coefficient_mu 0.678
_exptl_absorpt_correction_type none
_exptl_crystal_colour orange
_exptl_crystal_density_diffrn 1.407
_exptl_crystal_density_method 'not measured'
_exptl_crystal_description block
_exptl_crystal_F_000 2512
_exptl_crystal_size_max .3
_exptl_crystal_size_mid .3
_exptl_crystal_size_min .3
_refine_diff_density_max 1.139
_refine_diff_density_min -1.046
_refine_diff_density_rms 0.092
_refine_ls_extinction_coef 0.00009(9)
_refine_ls_extinction_expression Fc^*^=kFc[1+0.001xFc^2^\l^3^/sin(2\q)]^-1/4^
_refine_ls_extinction_method SHELXL
_refine_ls_goodness_of_fit_ref 1.086
_refine_ls_hydrogen_treatment mixed
_refine_ls_matrix_type full
_refine_ls_number_parameters 713
_refine_ls_number_reflns 11915
_refine_ls_number_restraints 0
_refine_ls_restrained_S_all 1.086
_refine_ls_R_factor_all 0.0672
_refine_ls_R_factor_gt 0.0473
_refine_ls_shift/su_max 0.007
_refine_ls_shift/su_mean 0.001
_refine_ls_structure_factor_coef Fsqd
_refine_ls_weighting_details 'calc w=1/[\s^2^(Fo^2^)+(0.0885P)^2^+1.7469P] where P=(Fo^2^+2Fc^2^)/3'
_refine_ls_weighting_scheme calc
_refine_ls_wR_factor_gt 0.1333
_refine_ls_wR_factor_ref 0.1474
_reflns_number_gt 8876
_reflns_number_total 11915
_reflns_threshold_expression >2sigma(I)
_cod_data_source_file om0102293.cif
_cod_data_source_block complex_2
_cod_depositor_comments
;
The following automatic conversions were performed:

'_symmetry_cell_setting' value 'Monoclinic' changed to 'monoclinic'
according to /home/saulius/struct/CIF-dictionaries/cif_core.dic
dictionary named 'cif_core.dic' version 2.4.2 from 2011-04-26.

Automatic conversion script
Id: cif_fix_values 1715 2011-07-08 13:25:40Z adriana 
;
_cod_original_sg_symbol_H-M P2(1)/n
_cod_database_code 4077327

loop_
_symmetry_equiv_pos_as_xyz
'x, y, z'
'-x+1/2, y+1/2, -z+1/2'
'-x, -y, -z'
'x-1/2, -y-1/2, z-1/2'

loop_
_atom_site_label
_atom_site_type_symbol
_atom_site_fract_x
_atom_site_fract_y
_atom_site_fract_z
_atom_site_U_iso_or_equiv
_atom_site_adp_type
_atom_site_occupancy
_atom_site_symmetry_multiplicity
_atom_site_calc_flag
_atom_site_refinement_flags
Ru1 Ru 1.56253(2) 1.151072(12) 0.739705(13) 0.03139(10) Uani 1 1 d .
Ru2 Ru 1.76965(2) 1.157243(12) 0.822961(13) 0.03144(10) Uani 1 1 d .
P1 P 1.56060(7) 1.25717(4) 0.73353(4) 0.0332(2) Uani 1 1 d .
P2 P 1.56520(7) 1.04533(4) 0.74871(4) 0.0307(2) Uani 1 1 d .
P3 P 1.79066(8) 1.26195(4) 0.80710(4) 0.0337(2) Uani 1 1 d .
P4 P 1.79743(7) 1.05131(4) 0.82179(4) 0.0306(2) Uani 1 1 d .
N1 N 1.7342(2) 1.15032(12) 0.72937(13) 0.0333(7) Uani 1 1 d .
N2 N 1.7955(2) 1.13433(13) 0.69042(13) 0.0349(7) Uani 1 1 d .
O1 O 1.8072(4) 1.0736(2) 0.54649(16) 0.0933(13) Uani 1 1 d .
O2 O 1.9429(3) 1.11252(16) 0.61597(14) 0.0612(8) Uani 1 1 d .
O5 O 1.4421(3) 1.14173(14) 0.60964(15) 0.0624(9) Uani 1 1 d .
O6 O 1.3404(3) 1.15534(14) 0.79118(18) 0.0661(10) Uani 1 1 d .
O7 O 1.6478(3) 1.16025(14) 0.93280(14) 0.0560(8) Uani 1 1 d .
O8 O 2.0075(3) 1.16186(14) 0.89180(17) 0.0663(10) Uani 1 1 d .
C1 C 1.7556(3) 1.11258(18) 0.63588(17) 0.0431(9) Uani 1 1 d .
H1A H 1.6770 1.1074 0.6241 0.052 Uiso 1 1 calc R
C2 C 1.8329(4) 1.0971(2) 0.59514(19) 0.0549(11) Uani 1 1 d .
C3 C 2.0243(5) 1.0997(3) 0.5763(3) 0.0841(17) Uani 1 1 d .
H3A H 1.9969 1.1140 0.5351 0.101 Uiso 1 1 calc R
H3B H 2.0395 1.0562 0.5750 0.101 Uiso 1 1 calc R
C4 C 2.1320(5) 1.1347(3) 0.6047(3) 0.099(2) Uani 1 1 d .
H4A H 2.1916 1.1287 0.5802 0.148 Uiso 1 1 calc R
H4B H 2.1573 1.1199 0.6454 0.148 Uiso 1 1 calc R
H4C H 2.1146 1.1775 0.6062 0.148 Uiso 1 1 calc R
C5 C 1.4905(3) 1.14505(17) 0.65751(19) 0.0441(9) Uani 1 1 d .
C6 C 1.4256(3) 1.15428(16) 0.7745(2) 0.0434(9) Uani 1 1 d .
C7 C 1.6939(3) 1.15945(17) 0.89149(18) 0.0395(9) Uani 1 1 d .
C8 C 1.9217(3) 1.16011(16) 0.86225(19) 0.0418(9) Uani 1 1 d .
C9 C 1.7038(3) 1.28867(17) 0.73742(17) 0.0373(8) Uani 1 1 d .
H9A H 1.7373 1.2756 0.7022 0.045 Uiso 1 1 calc R
H9B H 1.7004 1.3329 0.7373 0.045 Uiso 1 1 calc R
C10 C 1.7090(3) 1.01412(15) 0.75787(16) 0.0327(7) Uani 1 1 d .
H10A H 1.7417 1.0206 0.7208 0.039 Uiso 1 1 calc R
H10B H 1.7066 0.9705 0.7653 0.039 Uiso 1 1 calc R
C11 C 1.4841(3) 1.28696(16) 0.66217(17) 0.0396(9) Uani 1 1 d .
C12 C 1.5369(4) 1.31368(19) 0.6184(2) 0.0505(10) Uani 1 1 d .
H12A H 1.6162 1.3185 0.6250 0.061 Uiso 1 1 calc R
C13 C 1.4737(5) 1.3336(2) 0.5644(2) 0.0628(13) Uani 1 1 d .
H13A H 1.5103 1.3520 0.5348 0.075 Uiso 1 1 calc R
C14 C 1.3574(5) 1.3262(2) 0.5544(2) 0.0619(13) Uani 1 1 d .
H14A H 1.3147 1.3398 0.5179 0.074 Uiso 1 1 calc R
C15 C 1.3045(4) 1.2994(2) 0.5970(2) 0.0577(12) Uani 1 1 d .
H15A H 1.2252 1.2944 0.5898 0.069 Uiso 1 1 calc R
C16 C 1.3660(4) 1.2791(2) 0.6510(2) 0.0509(10) Uani 1 1 d .
H16A H 1.3286 1.2602 0.6800 0.061 Uiso 1 1 calc R
C21 C 1.4993(3) 1.30186(16) 0.78958(18) 0.0383(8) Uani 1 1 d .
C22 C 1.4949(3) 1.27909(18) 0.84693(18) 0.0429(9) Uani 1 1 d .
H22A H 1.5178 1.2391 0.8561 0.051 Uiso 1 1 calc R
C23 C 1.4569(3) 1.3147(2) 0.89119(19) 0.0490(10) Uani 1 1 d .
H23A H 1.4545 1.2989 0.9300 0.059 Uiso 1 1 calc R
C24 C 1.4230(4) 1.3733(2) 0.8777(2) 0.0574(11) Uani 1 1 d .
H24A H 1.3981 1.3978 0.9074 0.069 Uiso 1 1 calc R
C25 C 1.4257(4) 1.3957(2) 0.8204(2) 0.0575(12) Uani 1 1 d .
H25A H 1.4006 1.4354 0.8112 0.069 Uiso 1 1 calc R
C26 C 1.4642(4) 1.36145(18) 0.7763(2) 0.0492(10) Uani 1 1 d .
H26A H 1.4668 1.3779 0.7378 0.059 Uiso 1 1 calc R
C31 C 1.4891(3) 1.00894(16) 0.68138(17) 0.0377(8) Uani 1 1 d .
C32 C 1.3702(3) 1.0109(2) 0.6723(2) 0.0519(11) Uani 1 1 d .
H32A H 1.3316 1.0259 0.7028 0.062 Uiso 1 1 calc R
C33 C 1.3102(4) 0.9907(2) 0.6182(2) 0.0614(13) Uani 1 1 d .
H33A H 1.2304 0.9922 0.6123 0.074 Uiso 1 1 calc R
C34 C 1.3637(5) 0.9686(2) 0.5736(2) 0.0652(14) Uani 1 1 d .
H34A H 1.3211 0.9547 0.5373 0.078 Uiso 1 1 calc R
C35 C 1.4804(5) 0.9665(2) 0.5815(2) 0.0614(12) Uani 1 1 d .
H35A H 1.5177 0.9512 0.5507 0.074 Uiso 1 1 calc R
C36 C 1.5434(4) 0.98728(18) 0.63544(18) 0.0465(10) Uani 1 1 d .
H36A H 1.6231 0.9865 0.6405 0.056 Uiso 1 1 calc R
C41 C 1.5035(3) 1.00853(16) 0.80980(17) 0.0367(8) Uani 1 1 d .
C42 C 1.4735(3) 0.94764(17) 0.80578(19) 0.0441(9) Uani 1 1 d .
H42A H 1.4810 0.9259 0.7705 0.053 Uiso 1 1 calc R
C43 C 1.4328(3) 0.9187(2) 0.8527(2) 0.0544(11) Uani 1 1 d .
H43A H 1.4132 0.8776 0.8494 0.065 Uiso 1 1 calc R
C44 C 1.4209(4) 0.9505(2) 0.9045(2) 0.0577(12) Uani 1 1 d .
H44A H 1.3927 0.9309 0.9364 0.069 Uiso 1 1 calc R
C45 C 1.4504(4) 1.0112(2) 0.90992(19) 0.0512(10) Uani 1 1 d .
H45A H 1.4429 1.0325 0.9455 0.061 Uiso 1 1 calc R
C46 C 1.4911(3) 1.04021(18) 0.86240(18) 0.0423(9) Uani 1 1 d .
H46A H 1.5104 1.0814 0.8657 0.051 Uiso 1 1 calc R
C51 C 1.9345(3) 1.28030(17) 0.79226(17) 0.0387(8) Uani 1 1 d .
C52 C 1.9793(3) 1.24608(19) 0.74860(19) 0.0483(10) Uani 1 1 d .
H52A H 1.9342 1.2174 0.7250 0.058 Uiso 1 1 calc R
C53 C 2.0911(4) 1.2553(2) 0.7408(2) 0.0603(12) Uani 1 1 d .
H53A H 2.1221 1.2323 0.7120 0.072 Uiso 1 1 calc R
C54 C 2.1575(3) 1.2978(2) 0.7748(2) 0.0611(13) Uani 1 1 d .
H54A H 2.2334 1.3036 0.7693 0.073 Uiso 1 1 calc R
C55 C 2.1128(4) 1.3315(2) 0.8163(2) 0.0571(12) Uani 1 1 d .
H55A H 2.1581 1.3608 0.8389 0.069 Uiso 1 1 calc R
C56 C 2.0018(3) 1.32318(18) 0.8257(2) 0.0460(9) Uani 1 1 d .
H56A H 1.9722 1.3466 0.8546 0.055 Uiso 1 1 calc R
C61 C 1.7710(3) 1.31563(17) 0.86648(18) 0.0414(9) Uani 1 1 d .
C62 C 1.8039(4) 1.2974(2) 0.92617(19) 0.0529(11) Uani 1 1 d .
H62A H 1.8306 1.2579 0.9344 0.063 Uiso 1 1 calc R
C63 C 1.7976(5) 1.3370(2) 0.9736(2) 0.0729(15) Uani 1 1 d .
H63A H 1.8221 1.3249 1.0138 0.087 Uiso 1 1 calc R
C64 C 1.7547(5) 1.3948(2) 0.9611(3) 0.0749(16) Uani 1 1 d .
H64A H 1.7502 1.4218 0.9932 0.090 Uiso 1 1 calc R
C65 C 1.7195(4) 1.4127(2) 0.9034(3) 0.0642(13) Uani 1 1 d .
H65A H 1.6883 1.4515 0.8958 0.077 Uiso 1 1 calc R
C66 C 1.7288(4) 1.37403(19) 0.8551(2) 0.0515(10) Uani 1 1 d .
H66A H 1.7068 1.3873 0.8150 0.062 Uiso 1 1 calc R
C71 C 1.7850(3) 1.00873(17) 0.89002(17) 0.0389(8) Uani 1 1 d .
C72 C 1.7435(3) 0.95011(17) 0.89125(19) 0.0431(9) Uani 1 1 d .
H72A H 1.7117 0.9312 0.8549 0.052 Uiso 1 1 calc R
C73 C 1.7485(4) 0.9193(2) 0.9453(2) 0.0536(11) Uani 1 1 d .
H73A H 1.7205 0.8795 0.9454 0.064 Uiso 1 1 calc R
C74 C 1.7937(4) 0.9461(2) 0.9984(2) 0.0609(12) Uani 1 1 d .
H74A H 1.7963 0.9249 1.0350 0.073 Uiso 1 1 calc R
C75 C 1.8349(4) 1.0034(2) 0.9987(2) 0.0620(12) Uani 1 1 d .
H75A H 1.8665 1.0216 1.0355 0.074 Uiso 1 1 calc R
C76 C 1.8304(4) 1.03509(19) 0.94477(18) 0.0489(10) Uani 1 1 d .
H76A H 1.8583 1.0749 0.9454 0.059 Uiso 1 1 calc R
C81 C 1.9421(3) 1.02986(16) 0.81073(16) 0.0350(8) Uani 1 1 d .
C82 C 2.0015(3) 0.98348(18) 0.84282(18) 0.0419(9) Uani 1 1 d .
H82A H 1.9658 0.9596 0.8691 0.050 Uiso 1 1 calc R
C83 C 2.1143(3) 0.9718(2) 0.83647(19) 0.0497(10) Uani 1 1 d .
H83A H 2.1531 0.9396 0.8579 0.060 Uiso 1 1 calc R
C84 C 2.1686(3) 1.0063(2) 0.7999(2) 0.0558(11) Uani 1 1 d .
H84A H 2.2454 0.9990 0.7972 0.067 Uiso 1 1 calc R
C85 C 2.1093(4) 1.0528(2) 0.7661(2) 0.0617(12) Uani 1 1 d .
H85A H 2.1456 1.0761 0.7396 0.074 Uiso 1 1 calc R
C86 C 1.9978(4) 1.0644(2) 0.7719(2) 0.0511(10) Uani 1 1 d .
H86A H 1.9587 1.0960 0.7494 0.061 Uiso 1 1 calc R
C100 C 1.8655(5) 0.7128(3) 0.0068(3) 0.100(2) Uani 1 1 d .
H10C H 1.8705 0.6909 -0.0303 0.150 Uiso 1 1 calc R
H10D H 1.8665 0.6844 0.0399 0.150 Uiso 1 1 calc R
H10E H 1.9295 0.7402 0.0156 0.150 Uiso 1 1 calc R
C101 C 1.6256(6) 0.8142(3) 0.0390(3) 0.0788(16) Uani 1 1 d .
H10F H 1.6064 0.8379 0.0709 0.095 Uiso 1 1 calc R
C102 C 1.7302(5) 0.7837(2) 0.0461(2) 0.0700(14) Uani 1 1 d .
H10G H 1.7813 0.7873 0.0824 0.084 Uiso 1 1 calc R
C103 C 1.7581(4) 0.7480(2) -0.0005(3) 0.0642(13) Uani 1 1 d .
C104 C 1.6809(5) 0.7459(2) -0.0539(3) 0.0724(14) Uani 1 1 d .
H10H H 1.6985 0.7229 -0.0865 0.087 Uiso 1 1 calc R
C105 C 1.5518(5) 0.8097(3) -0.0138(3) 0.0816(17) Uani 1 1 d .
H10I H 1.4814 0.8297 -0.0181 0.098 Uiso 1 1 calc R
C106 C 1.5797(5) 0.7765(3) -0.0601(3) 0.0799(16) Uani 1 1 d .
H10J H 1.5293 0.7744 -0.0969 0.096 Uiso 1 1 calc R

loop_
_atom_site_aniso_label
_atom_site_aniso_U_11
_atom_site_aniso_U_22
_atom_site_aniso_U_33
_atom_site_aniso_U_23
_atom_site_aniso_U_13
_atom_site_aniso_U_12
Ru1 0.02707(16) 0.03083(17) 0.03501(18) 0.00181(11) 0.00077(12) -0.00104(10)
Ru2 0.03025(17) 0.03240(17) 0.03020(17) -0.00109(11) 0.00005(12) -0.00098(11)
P1 0.0306(5) 0.0293(5) 0.0381(5) 0.0040(4) 0.0007(4) -0.0003(3)
P2 0.0279(4) 0.0286(5) 0.0344(5) -0.0005(4) 0.0011(4) -0.0016(3)
P3 0.0322(5) 0.0314(5) 0.0357(5) -0.0021(4) -0.0001(4) -0.0025(3)
P4 0.0299(4) 0.0305(5) 0.0305(5) 0.0008(4) 0.0016(4) 0.0007(3)
N1 0.0315(15) 0.0359(16) 0.0315(16) 0.0002(12) 0.0015(13) -0.0006(12)
N2 0.0334(16) 0.0364(16) 0.0349(17) 0.0014(13) 0.0053(13) -0.0002(12)
O1 0.099(3) 0.129(4) 0.052(2) -0.042(2) 0.012(2) -0.011(3)
O2 0.0513(18) 0.085(2) 0.0512(18) -0.0105(16) 0.0207(14) 0.0032(16)
O5 0.062(2) 0.063(2) 0.053(2) 0.0032(15) -0.0198(16) -0.0006(15)
O6 0.0391(17) 0.058(2) 0.106(3) 0.0039(18) 0.0278(18) 0.0027(13)
O7 0.0530(18) 0.073(2) 0.0444(18) -0.0025(14) 0.0146(15) 0.0016(14)
O8 0.0499(19) 0.0571(19) 0.079(2) -0.0025(16) -0.0318(18) 0.0005(14)
C1 0.043(2) 0.047(2) 0.039(2) -0.0008(17) 0.0044(17) -0.0036(17)
C2 0.070(3) 0.057(3) 0.038(2) -0.0079(19) 0.012(2) -0.001(2)
C3 0.073(4) 0.110(5) 0.075(4) -0.006(3) 0.031(3) 0.023(3)
C4 0.072(4) 0.131(6) 0.102(5) 0.001(4) 0.042(4) 0.007(4)
C5 0.044(2) 0.040(2) 0.045(2) 0.0011(17) -0.0053(19) -0.0023(16)
C6 0.037(2) 0.035(2) 0.057(3) 0.0004(17) 0.0058(19) -0.0002(15)
C7 0.041(2) 0.041(2) 0.035(2) -0.0001(16) 0.0016(17) 0.0000(15)
C8 0.042(2) 0.039(2) 0.041(2) -0.0018(16) -0.0033(18) -0.0036(16)
C9 0.0348(19) 0.039(2) 0.037(2) 0.0041(16) 0.0028(15) -0.0015(15)
C10 0.0314(17) 0.0315(17) 0.0350(19) -0.0029(14) 0.0042(15) 0.0002(14)
C11 0.044(2) 0.0324(19) 0.040(2) 0.0029(16) -0.0014(17) 0.0021(15)
C12 0.050(2) 0.048(2) 0.051(3) 0.009(2) 0.000(2) -0.0031(19)
C13 0.075(3) 0.066(3) 0.044(3) 0.012(2) -0.002(2) -0.005(2)
C14 0.080(3) 0.053(3) 0.046(3) 0.002(2) -0.015(2) 0.003(2)
C15 0.048(2) 0.060(3) 0.059(3) 0.003(2) -0.013(2) 0.006(2)
C16 0.047(2) 0.056(3) 0.047(2) 0.003(2) 0.0009(19) 0.0029(19)
C21 0.0307(18) 0.0358(19) 0.049(2) 0.0011(17) 0.0076(16) 0.0005(14)
C22 0.039(2) 0.038(2) 0.052(2) 0.0027(18) 0.0065(18) -0.0007(16)
C23 0.050(2) 0.054(3) 0.044(2) -0.0036(19) 0.0125(19) 0.0016(19)
C24 0.054(3) 0.055(3) 0.064(3) -0.012(2) 0.013(2) 0.011(2)
C25 0.064(3) 0.040(2) 0.068(3) -0.004(2) 0.009(2) 0.012(2)
C26 0.048(2) 0.041(2) 0.057(3) 0.004(2) 0.006(2) 0.0040(18)
C31 0.041(2) 0.0307(18) 0.037(2) -0.0002(15) -0.0065(16) -0.0059(15)
C32 0.040(2) 0.055(3) 0.057(3) 0.004(2) -0.0036(19) -0.0097(18)
C33 0.049(3) 0.055(3) 0.071(3) 0.005(2) -0.019(2) -0.013(2)
C34 0.078(3) 0.044(2) 0.061(3) 0.000(2) -0.029(3) -0.010(2)
C35 0.084(4) 0.053(3) 0.043(2) -0.007(2) -0.004(2) 0.003(2)
C36 0.051(2) 0.042(2) 0.043(2) -0.0079(18) -0.0030(18) 0.0001(18)
C41 0.0268(17) 0.039(2) 0.043(2) 0.0066(16) 0.0030(15) 0.0013(14)
C42 0.040(2) 0.041(2) 0.051(2) 0.0031(18) 0.0072(18) 0.0015(16)
C43 0.042(2) 0.047(2) 0.074(3) 0.020(2) 0.008(2) -0.0024(18)
C44 0.048(3) 0.070(3) 0.057(3) 0.020(2) 0.015(2) -0.001(2)
C45 0.048(2) 0.063(3) 0.044(2) 0.006(2) 0.0104(19) 0.003(2)
C46 0.0338(19) 0.046(2) 0.048(2) 0.0046(18) 0.0071(17) 0.0020(16)
C51 0.0321(19) 0.040(2) 0.042(2) 0.0033(16) 0.0006(16) -0.0017(15)
C52 0.041(2) 0.055(2) 0.051(2) -0.013(2) 0.0125(18) -0.0108(18)
C53 0.048(3) 0.070(3) 0.066(3) -0.018(2) 0.020(2) -0.010(2)
C54 0.032(2) 0.064(3) 0.090(4) -0.007(3) 0.015(2) -0.0074(19)
C55 0.039(2) 0.051(2) 0.079(3) -0.011(2) -0.001(2) -0.0133(19)
C56 0.042(2) 0.040(2) 0.055(3) -0.0066(19) 0.0064(19) -0.0033(17)
C61 0.042(2) 0.038(2) 0.044(2) -0.0047(17) 0.0061(17) -0.0092(16)
C62 0.063(3) 0.050(3) 0.045(2) -0.0107(19) 0.006(2) -0.007(2)
C63 0.091(4) 0.079(4) 0.047(3) -0.018(3) 0.008(3) -0.015(3)
C64 0.090(4) 0.065(3) 0.076(4) -0.037(3) 0.033(3) -0.019(3)
C65 0.068(3) 0.045(3) 0.084(4) -0.017(3) 0.027(3) -0.009(2)
C66 0.051(2) 0.044(2) 0.061(3) -0.008(2) 0.014(2) -0.0069(19)
C71 0.0326(19) 0.043(2) 0.041(2) 0.0051(17) 0.0060(16) 0.0070(15)
C72 0.043(2) 0.040(2) 0.046(2) 0.0072(17) 0.0076(17) 0.0000(16)
C73 0.046(2) 0.052(2) 0.065(3) 0.018(2) 0.014(2) 0.0033(19)
C74 0.075(3) 0.068(3) 0.039(2) 0.016(2) 0.009(2) 0.008(2)
C75 0.079(3) 0.067(3) 0.038(2) 0.000(2) 0.003(2) 0.001(2)
C76 0.060(3) 0.050(2) 0.036(2) 0.0016(18) 0.0041(19) -0.0013(19)
C81 0.0312(18) 0.040(2) 0.0324(19) -0.0020(15) 0.0009(14) 0.0004(14)
C82 0.0334(19) 0.044(2) 0.047(2) 0.0069(17) 0.0021(16) 0.0041(16)
C83 0.041(2) 0.058(3) 0.050(2) 0.004(2) 0.0038(19) 0.0165(19)
C84 0.031(2) 0.073(3) 0.064(3) 0.008(2) 0.0068(19) 0.0101(19)
C85 0.041(2) 0.077(3) 0.070(3) 0.019(3) 0.019(2) 0.005(2)
C86 0.045(2) 0.054(2) 0.056(3) 0.017(2) 0.015(2) 0.0080(19)
C100 0.076(4) 0.097(5) 0.128(6) 0.021(4) 0.017(4) 0.018(3)
C101 0.097(4) 0.065(3) 0.086(4) 0.004(3) 0.053(4) -0.002(3)
C102 0.075(4) 0.072(3) 0.064(3) 0.010(3) 0.013(3) -0.021(3)
C103 0.059(3) 0.058(3) 0.075(4) 0.009(3) 0.009(3) -0.002(2)
C104 0.081(4) 0.056(3) 0.079(4) -0.010(3) 0.009(3) -0.001(3)
C105 0.073(4) 0.081(4) 0.095(5) 0.024(4) 0.029(4) 0.005(3)
C106 0.066(3) 0.073(4) 0.095(4) 0.007(3) -0.005(3) -0.007(3)

loop_
_atom_type_symbol
_atom_type_description
_atom_type_scat_dispersion_real
_atom_type_scat_dispersion_imag
_atom_type_scat_source
C C 0.0033 0.0016 'International Tables Vol C Tables 4.2.6.8 and 6.1.1.4'
H H 0.0000 0.0000 'International Tables Vol C Tables 4.2.6.8 and 6.1.1.4'
N N 0.0061 0.0033 'International Tables Vol C Tables 4.2.6.8 and 6.1.1.4'
O O 0.0106 0.0060 'International Tables Vol C Tables 4.2.6.8 and 6.1.1.4'
P P 0.1023 0.0942 'International Tables Vol C Tables 4.2.6.8 and 6.1.1.4'
Ru Ru -1.2594 0.8363 'International Tables Vol C Tables 4.2.6.8 and 6.1.1.4'

loop_
_geom_angle_atom_site_label_1
_geom_angle_atom_site_label_2
_geom_angle_atom_site_label_3
_geom_angle
C5 Ru1 C6 96.27(19)
C5 Ru1 N1 101.22(15)
C6 Ru1 N1 162.51(16)
C5 Ru1 P2 90.64(12)
C6 Ru1 P2 90.18(11)
N1 Ru1 P2 90.06(8)
C5 Ru1 P1 90.82(12)
C6 Ru1 P1 89.18(11)
N1 Ru1 P1 90.13(8)
P2 Ru1 P1 178.47(3)
C5 Ru1 Ru2 147.71(13)
C6 Ru1 Ru2 116.02(13)
N1 Ru1 Ru2 46.50(8)
P2 Ru1 Ru2 89.59(2)
P1 Ru1 Ru2 89.44(2)
C8 Ru2 C7 99.56(17)
C8 Ru2 N1 120.15(16)
C7 Ru2 N1 140.24(14)
C8 Ru2 P3 85.44(11)
C7 Ru2 P3 99.84(11)
N1 Ru2 P3 86.03(8)
C8 Ru2 P4 84.98(11)
C7 Ru2 P4 96.86(11)
N1 Ru2 P4 85.58(8)
P3 Ru2 P4 161.92(4)
C8 Ru2 Ru1 167.20(13)
C7 Ru2 Ru1 93.23(12)
N1 Ru2 Ru1 47.05(8)
P3 Ru2 Ru1 92.87(2)
P4 Ru2 Ru1 93.08(2)
C11 P1 C9 103.82(17)
C11 P1 C21 101.74(18)
C9 P1 C21 103.25(17)
C11 P1 Ru1 114.14(12)
C9 P1 Ru1 112.09(12)
C21 P1 Ru1 119.94(12)
C31 P2 C10 105.31(17)
C31 P2 C41 102.30(17)
C10 P2 C41 103.01(16)
C31 P2 Ru1 111.80(12)
C10 P2 Ru1 112.68(11)
C41 P2 Ru1 120.23(12)
C61 P3 C9 106.86(18)
C61 P3 C51 102.45(17)
C9 P3 C51 101.26(17)
C61 P3 Ru2 120.06(13)
C9 P3 Ru2 112.66(12)
C51 P3 Ru2 111.50(12)
C71 P4 C10 108.06(18)
C71 P4 C81 100.28(16)
C10 P4 C81 102.52(16)
C71 P4 Ru2 118.29(13)
C10 P4 Ru2 112.84(11)
C81 P4 Ru2 113.07(12)
N2 N1 Ru2 131.5(2)
N2 N1 Ru1 138.9(2)
Ru2 N1 Ru1 86.45(12)
N1 N2 C1 124.6(3)
C2 O2 C3 116.3(4)
N2 C1 C2 119.7(4)
O1 C2 O2 120.9(4)
O1 C2 C1 125.5(5)
O2 C2 C1 113.6(4)
O2 C3 C4 104.1(4)
O5 C5 Ru1 176.3(4)
O6 C6 Ru1 175.2(4)
O7 C7 Ru2 179.4(4)
O8 C8 Ru2 172.0(4)
P3 C9 P1 108.51(19)
P2 C10 P4 109.47(18)
C12 C11 C16 118.9(4)
C12 C11 P1 123.5(3)
C16 C11 P1 117.5(3)
C11 C12 C13 120.4(4)
C14 C13 C12 120.0(5)
C15 C14 C13 120.1(4)
C14 C15 C16 120.8(4)
C15 C16 C11 119.8(4)
C22 C21 C26 119.0(4)
C22 C21 P1 120.8(3)
C26 C21 P1 120.0(3)
C21 C22 C23 120.9(4)
C24 C23 C22 119.6(4)
C23 C24 C25 119.6(4)
C26 C25 C24 121.7(4)
C25 C26 C21 119.2(4)
C36 C31 C32 118.8(4)
C36 C31 P2 122.5(3)
C32 C31 P2 118.0(3)
C33 C32 C31 119.6(5)
C34 C33 C32 121.5(5)
C33 C34 C35 119.9(4)
C34 C35 C36 119.9(5)
C31 C36 C35 120.3(4)
C42 C41 C46 118.7(4)
C42 C41 P2 120.6(3)
C46 C41 P2 120.7(3)
C43 C42 C41 121.1(4)
C42 C43 C44 119.7(4)
C43 C44 C45 120.5(4)
C44 C45 C46 119.6(4)
C45 C46 C41 120.4(4)
C56 C51 C52 119.5(4)
C56 C51 P3 122.1(3)
C52 C51 P3 118.1(3)
C53 C52 C51 119.0(4)
C54 C53 C52 120.8(4)
C55 C54 C53 119.8(4)
C54 C55 C56 121.0(4)
C55 C56 C51 119.8(4)
C62 C61 C66 118.9(4)
C62 C61 P3 117.5(3)
C66 C61 P3 123.6(3)
C63 C62 C61 120.7(4)
C62 C63 C64 119.4(5)
C65 C64 C63 120.7(5)
C64 C65 C66 120.6(5)
C61 C66 C65 119.7(4)
C76 C71 C72 117.8(4)
C76 C71 P4 116.8(3)
C72 C71 P4 125.1(3)
C73 C72 C71 120.8(4)
C74 C73 C72 120.3(4)
C75 C74 C73 120.4(4)
C74 C75 C76 120.0(4)
C71 C76 C75 120.7(4)
C82 C81 C86 118.3(3)
C82 C81 P4 122.4(3)
C86 C81 P4 119.1(3)
C81 C82 C83 120.5(4)
C84 C83 C82 121.0(4)
C83 C84 C85 119.4(4)
C86 C85 C84 120.0(4)
C85 C86 C81 120.8(4)
C105 C101 C102 120.3(6)
C103 C102 C101 120.0(5)
C102 C103 C104 117.4(5)
C102 C103 C100 121.1(5)
C104 C103 C100 121.4(6)
C106 C104 C103 121.7(6)
C106 C105 C101 120.1(6)
C105 C106 C104 120.4(6)

loop_
_geom_bond_atom_site_label_1
_geom_bond_atom_site_label_2
_geom_bond_distance
Ru1 C5 1.908(4)
Ru1 C6 1.914(4)
Ru1 N1 2.094(3)
Ru1 P2 2.3472(9)
Ru1 P1 2.3507(9)
Ru1 Ru2 2.8550(4)
Ru2 C8 1.889(4)
Ru2 C7 1.895(4)
Ru2 N1 2.075(3)
Ru2 P3 2.3621(10)
Ru2 P4 2.3671(9)
P1 C11 1.833(4)
P1 C9 1.833(4)
P1 C21 1.834(4)
P2 C31 1.820(4)
P2 C10 1.830(3)
P2 C41 1.838(4)
P3 C61 1.823(4)
P3 C9 1.830(4)
P3 C51 1.841(4)
P4 C71 1.818(4)
P4 C10 1.833(3)
P4 C81 1.842(4)
N1 N2 1.270(4)
N2 C1 1.328(5)
O1 C2 1.201(5)
O2 C2 1.365(5)
O2 C3 1.440(6)
O5 C5 1.137(5)
O6 C6 1.136(5)
O7 C7 1.145(5)
O8 C8 1.129(5)
C1 C2 1.433(6)
C3 C4 1.549(9)
C11 C12 1.377(6)
C11 C16 1.401(6)
C12 C13 1.390(6)
C13 C14 1.378(7)
C14 C15 1.358(7)
C15 C16 1.385(6)
C21 C22 1.386(5)
C21 C26 1.401(5)
C22 C23 1.394(6)
C23 C24 1.376(6)
C24 C25 1.379(7)
C25 C26 1.376(6)
C31 C36 1.381(6)
C31 C32 1.400(5)
C32 C33 1.379(6)
C33 C34 1.356(7)
C34 C35 1.375(7)
C35 C36 1.395(6)
C41 C42 1.393(5)
C41 C46 1.396(5)
C42 C43 1.378(6)
C43 C44 1.381(6)
C44 C45 1.387(6)
C45 C46 1.392(5)
C51 C56 1.384(5)
C51 C52 1.404(5)
C52 C53 1.385(6)
C53 C54 1.380(6)
C54 C55 1.360(6)
C55 C56 1.384(6)
C61 C62 1.390(6)
C61 C66 1.395(6)
C62 C63 1.386(6)
C63 C64 1.389(8)
C64 C65 1.353(7)
C65 C66 1.395(6)
C71 C76 1.387(5)
C71 C72 1.390(5)
C72 C73 1.380(5)
C73 C74 1.362(6)
C74 C75 1.358(7)
C75 C76 1.389(6)
C81 C82 1.382(5)
C81 C86 1.399(5)
C82 C83 1.397(5)
C83 C84 1.353(6)
C84 C85 1.402(6)
C85 C86 1.379(6)
C100 C103 1.485(7)
C101 C105 1.363(8)
C101 C102 1.406(8)
C102 C103 1.387(7)
C103 C104 1.390(7)
C104 C106 1.372(7)
C105 C106 1.352(8)
